data_4513935
loop_
_publ_author_name
'Jiang, Liqin'
'Jin, Weifeng'
'Hu, Wenhao'

_publ_section_title
;
 Double C--H Functionalization of Indoles via Three-Component
 Reactions/CuCl2-Catalyzed Aerobic Dehydrogenative Coupling for the
 Synthesis of Polyfunctional Cyclopenta[b]indoles
;
_journal_issue 9
_journal_name_full 'ACS Catalysis'
_journal_page_first 6146
_journal_paper_doi 10.1021/acscatal.6b01946
_journal_volume 6
_journal_year 2016
_chemical_formula_sum 'C29 H25 N O5'
_chemical_formula_weight 467.50
_chemical_name_systematic
; 
 ? 
;
_space_group_IT_number 2
_symmetry_cell_setting triclinic
_symmetry_space_group_name_Hall '-P 1'
_symmetry_space_group_name_H-M 'P -1'
_atom_sites_solution_hydrogens geom
_atom_sites_solution_primary direct
_atom_sites_solution_secondary difmap
_audit_creation_method SHELXL-97
_cell_angle_alpha 75.2300(10)
_cell_angle_beta 88.2750(10)
_cell_angle_gamma 69.4610(10)
_cell_formula_units_Z 2
_cell_length_a 9.2103(4)
_cell_length_b 9.7574(4)
_cell_length_c 14.5275(6)
_cell_measurement_temperature 296(2)
_cell_volume 1179.64(9)
_computing_structure_refinement 'SHELXL-97 (Sheldrick, 2008)'
_computing_structure_solution 'SHELXS-97 (Sheldrick, 2008)'
_diffrn_ambient_temperature 296(2)
_diffrn_measured_fraction_theta_full 0.994
_diffrn_measured_fraction_theta_max 0.994
_diffrn_radiation_monochromator graphite
_diffrn_radiation_source 'fine-focus sealed tube'
_diffrn_radiation_type MoK\a
_diffrn_radiation_wavelength 0.71073
_diffrn_reflns_av_R_equivalents 0.0358
_diffrn_reflns_av_sigmaI/netI 0.0383
_diffrn_reflns_limit_h_max 10
_diffrn_reflns_limit_h_min -10
_diffrn_reflns_limit_k_max 11
_diffrn_reflns_limit_k_min -11
_diffrn_reflns_limit_l_max 17
_diffrn_reflns_limit_l_min -17
_diffrn_reflns_number 13887
_diffrn_reflns_theta_full 25.01
_diffrn_reflns_theta_max 25.01
_diffrn_reflns_theta_min 1.45
_exptl_absorpt_coefficient_mu 0.090
_exptl_absorpt_correction_T_max 0.9919
_exptl_absorpt_correction_T_min 0.9840
_exptl_absorpt_correction_type multi-scan
_exptl_absorpt_process_details sadabs
_exptl_crystal_colour colorless
_exptl_crystal_density_diffrn 1.316
_exptl_crystal_density_method 'not measured'
_exptl_crystal_description block
_exptl_crystal_F_000 492
_exptl_crystal_size_max 0.18
_exptl_crystal_size_mid 0.16
_exptl_crystal_size_min 0.09
_refine_diff_density_max 0.289
_refine_diff_density_min -0.195
_refine_diff_density_rms 0.044
_refine_ls_extinction_method none
_refine_ls_goodness_of_fit_ref 1.019
_refine_ls_hydrogen_treatment constr
_refine_ls_matrix_type full
_refine_ls_number_parameters 316
_refine_ls_number_reflns 4126
_refine_ls_number_restraints 0
_refine_ls_restrained_S_all 1.019
_refine_ls_R_factor_all 0.0774
_refine_ls_R_factor_gt 0.0492
_refine_ls_shift/su_max 0.000
_refine_ls_shift/su_mean 0.000
_refine_ls_structure_factor_coef Fsqd
_refine_ls_weighting_details 'calc w=1/[\s^2^(Fo^2^)+(0.0715P)^2^+0.4663P] where P=(Fo^2^+2Fc^2^)/3'
_refine_ls_weighting_scheme calc
_refine_ls_wR_factor_gt 0.1238
_refine_ls_wR_factor_ref 0.1472
_reflns_number_gt 2920
_reflns_number_total 4126
_reflns_threshold_expression >2sigma(I)
_cod_data_source_file cs6b01946_si_003.cif
_cod_data_source_block z
_cod_depositor_comments 'Adding full bibliography for 4513935.cif.'
_cod_original_sg_symbol_H-M P-1
_cod_database_code 4513935

loop_
_symmetry_equiv_pos_as_xyz
'x, y, z'
'-x, -y, -z'

loop_
_atom_site_label
_atom_site_type_symbol
_atom_site_fract_x
_atom_site_fract_y
_atom_site_fract_z
_atom_site_U_iso_or_equiv
_atom_site_adp_type
_atom_site_occupancy
_atom_site_symmetry_multiplicity
_atom_site_calc_flag
_atom_site_refinement_flags
O1 O 0.4824(2) 1.1804(2) -0.40458(15) 0.0656(6) Uani 1 1 d .
O2 O 0.73042(19) 1.02685(19) -0.38459(12) 0.0470(5) Uani 1 1 d .
O3 O 0.9094(2) 1.0609(2) 0.08367(14) 0.0650(6) Uani 1 1 d .
O4 O 0.7966(2) 0.9188(2) 0.03556(12) 0.0502(5) Uani 1 1 d .
O5 O 0.7241(2) 1.3011(2) -0.05502(15) 0.0649(6) Uani 1 1 d .
N1 N 0.3680(2) 1.4081(2) -0.14736(13) 0.0389(5) Uani 1 1 d .
C1 C 0.3023(2) 1.5100(3) -0.23370(17) 0.0380(6) Uani 1 1 d .
C2 C 0.1767(3) 1.6464(3) -0.2509(2) 0.0513(7) Uani 1 1 d .
H2A H 0.1252 1.6823 -0.2010 0.062 Uiso 1 1 calc R
C3 C 0.1317(3) 1.7255(3) -0.3440(2) 0.0579(8) Uani 1 1 d .
H3A H 0.0476 1.8165 -0.3574 0.069 Uiso 1 1 calc R
C4 C 0.2088(3) 1.6732(3) -0.4188(2) 0.0561(7) Uani 1 1 d .
H4A H 0.1748 1.7296 -0.4812 0.067 Uiso 1 1 calc R
C5 C 0.3341(3) 1.5401(3) -0.40266(18) 0.0447(6) Uani 1 1 d .
H5A H 0.3845 1.5065 -0.4535 0.054 Uiso 1 1 calc R
C6 C 0.3849(3) 1.4555(3) -0.30868(16) 0.0360(5) Uani 1 1 d .
C7 C 0.5058(2) 1.3166(2) -0.26276(15) 0.0336(5) Uani 1 1 d .
C8 C 0.4901(2) 1.2933(3) -0.16813(16) 0.0343(5) Uani 1 1 d .
C9 C 0.6028(3) 1.1516(3) -0.10741(16) 0.0355(5) Uani 1 1 d .
H9A H 0.5471 1.0918 -0.0674 0.043 Uiso 1 1 calc R
C10 C 0.6886(3) 1.0689(2) -0.18431(15) 0.0333(5) Uani 1 1 d .
H10A H 0.8008 1.0341 -0.1692 0.040 Uiso 1 1 calc R
C11 C 0.6474(2) 1.1965(2) -0.28475(15) 0.0320(5) Uani 1 1 d .
C12 C 0.7855(3) 1.2500(3) -0.31318(15) 0.0346(5) Uani 1 1 d .
C13 C 0.7636(3) 1.4029(3) -0.34192(18) 0.0478(6) Uani 1 1 d .
H13A H 0.6650 1.4746 -0.3426 0.057 Uiso 1 1 calc R
C14 C 0.8880(4) 1.4503(4) -0.3698(2) 0.0632(8) Uani 1 1 d .
H14A H 0.8719 1.5534 -0.3886 0.076 Uiso 1 1 calc R
C15 C 1.0337(4) 1.3466(4) -0.3700(2) 0.0645(9) Uani 1 1 d .
H15A H 1.1163 1.3788 -0.3891 0.077 Uiso 1 1 calc R
C16 C 1.0570(3) 1.1948(4) -0.34162(19) 0.0545(7) Uani 1 1 d .
H16A H 1.1557 1.1239 -0.3417 0.065 Uiso 1 1 calc R
C17 C 0.9353(3) 1.1469(3) -0.31303(17) 0.0424(6) Uani 1 1 d .
H17A H 0.9533 1.0435 -0.2932 0.051 Uiso 1 1 calc R
C18 C 0.6468(3) 0.9326(3) -0.18461(16) 0.0363(5) Uani 1 1 d .
C19 C 0.7624(3) 0.7934(3) -0.17831(19) 0.0478(6) Uani 1 1 d .
H19A H 0.8658 0.7830 -0.1698 0.057 Uiso 1 1 calc R
C20 C 0.7267(4) 0.6696(3) -0.1844(2) 0.0619(8) Uani 1 1 d .
H20A H 0.8062 0.5772 -0.1805 0.074 Uiso 1 1 calc R
C21 C 0.5755(4) 0.6818(3) -0.1961(2) 0.0636(8) Uani 1 1 d .
H21A H 0.5519 0.5986 -0.2009 0.076 Uiso 1 1 calc R
C22 C 0.4587(4) 0.8184(4) -0.2007(2) 0.0610(8) Uani 1 1 d .
H22A H 0.3556 0.8268 -0.2077 0.073 Uiso 1 1 calc R
C23 C 0.4927(3) 0.9435(3) -0.19498(19) 0.0487(6) Uani 1 1 d .
H23A H 0.4126 1.0352 -0.1981 0.058 Uiso 1 1 calc R
C24 C 0.6084(3) 1.1352(3) -0.36481(16) 0.0376(6) Uani 1 1 d .
C25 C 0.7037(4) 0.9586(4) -0.4566(2) 0.0759(10) Uani 1 1 d .
H25A H 0.7991 0.8828 -0.4655 0.114 Uiso 1 1 calc R
H25B H 0.6667 1.0351 -0.5156 0.114 Uiso 1 1 calc R
H25C H 0.6276 0.9124 -0.4366 0.114 Uiso 1 1 calc R
C26 C 0.7128(3) 1.1793(3) -0.04539(17) 0.0420(6) Uani 1 1 d .
C27 C 0.8189(3) 1.0463(3) 0.03326(17) 0.0439(6) Uani 1 1 d .
C28 C 0.8970(4) 0.7820(3) 0.1024(2) 0.0706(9) Uani 1 1 d .
H28A H 0.8710 0.6972 0.0971 0.106 Uiso 1 1 calc R
H28B H 0.8831 0.7933 0.1662 0.106 Uiso 1 1 calc R
H28C H 1.0034 0.7652 0.0881 0.106 Uiso 1 1 calc R
C29 C 0.3282(3) 1.4286(4) -0.05327(19) 0.0589(8) Uani 1 1 d .
H29A H 0.3907 1.3405 -0.0057 0.088 Uiso 1 1 calc R
H29B H 0.2204 1.4429 -0.0459 0.088 Uiso 1 1 calc R
H29C H 0.3473 1.5160 -0.0459 0.088 Uiso 1 1 calc R

loop_
_atom_site_aniso_label
_atom_site_aniso_U_11
_atom_site_aniso_U_22
_atom_site_aniso_U_33
_atom_site_aniso_U_23
_atom_site_aniso_U_13
_atom_site_aniso_U_12
O1 0.0481(11) 0.0714(13) 0.0768(14) -0.0404(11) -0.0197(10) -0.0040(10)
O2 0.0432(10) 0.0534(11) 0.0496(10) -0.0315(9) 0.0004(8) -0.0103(8)
O3 0.0680(13) 0.0780(14) 0.0559(12) -0.0169(10) -0.0176(10) -0.0329(11)
O4 0.0528(11) 0.0487(11) 0.0479(10) -0.0042(8) -0.0080(8) -0.0215(9)
O5 0.0733(14) 0.0468(12) 0.0819(14) -0.0212(10) -0.0148(11) -0.0253(10)
N1 0.0378(11) 0.0432(12) 0.0389(11) -0.0190(9) 0.0098(8) -0.0130(9)
C1 0.0301(12) 0.0389(13) 0.0469(14) -0.0171(11) 0.0057(10) -0.0108(10)
C2 0.0362(14) 0.0515(16) 0.0655(18) -0.0280(14) 0.0057(12) -0.0059(12)
C3 0.0434(15) 0.0449(16) 0.073(2) -0.0199(15) -0.0082(14) 0.0039(12)
C4 0.0561(17) 0.0475(16) 0.0527(17) -0.0040(13) -0.0094(13) -0.0091(14)
C5 0.0436(14) 0.0451(15) 0.0415(14) -0.0099(11) 0.0018(11) -0.0119(12)
C6 0.0331(12) 0.0364(13) 0.0408(13) -0.0125(11) 0.0027(10) -0.0135(10)
C7 0.0331(12) 0.0356(13) 0.0351(12) -0.0118(10) 0.0044(9) -0.0143(10)
C8 0.0314(12) 0.0357(13) 0.0386(13) -0.0143(10) 0.0053(9) -0.0123(10)
C9 0.0378(13) 0.0376(13) 0.0345(12) -0.0103(10) 0.0050(10) -0.0172(10)
C10 0.0308(11) 0.0328(12) 0.0371(12) -0.0103(10) 0.0019(9) -0.0112(10)
C11 0.0319(11) 0.0318(12) 0.0346(12) -0.0121(10) 0.0031(9) -0.0119(10)
C12 0.0374(12) 0.0409(13) 0.0311(12) -0.0152(10) 0.0049(9) -0.0169(11)
C13 0.0533(15) 0.0449(15) 0.0524(16) -0.0180(12) 0.0113(12) -0.0233(13)
C14 0.075(2) 0.0621(19) 0.070(2) -0.0188(16) 0.0193(16) -0.0456(18)
C15 0.0581(19) 0.099(3) 0.0582(18) -0.0248(18) 0.0182(14) -0.0523(19)
C16 0.0380(14) 0.079(2) 0.0499(16) -0.0186(15) 0.0085(12) -0.0247(14)
C17 0.0367(13) 0.0503(15) 0.0416(13) -0.0154(11) 0.0051(10) -0.0151(11)
C18 0.0412(13) 0.0345(13) 0.0363(12) -0.0114(10) 0.0066(10) -0.0159(11)
C19 0.0482(15) 0.0377(14) 0.0557(16) -0.0147(12) 0.0111(12) -0.0120(12)
C20 0.084(2) 0.0357(15) 0.0649(19) -0.0189(14) 0.0211(16) -0.0171(15)
C21 0.099(3) 0.0539(19) 0.0607(18) -0.0273(15) 0.0201(17) -0.0468(19)
C22 0.0687(19) 0.069(2) 0.0685(19) -0.0267(16) 0.0087(15) -0.0463(17)
C23 0.0464(15) 0.0470(16) 0.0611(17) -0.0219(13) 0.0066(12) -0.0214(12)
C24 0.0378(13) 0.0383(13) 0.0385(13) -0.0127(11) 0.0018(10) -0.0137(11)
C25 0.071(2) 0.083(2) 0.081(2) -0.0616(19) -0.0073(17) -0.0074(18)
C26 0.0433(14) 0.0442(15) 0.0430(14) -0.0176(12) 0.0035(11) -0.0168(12)
C27 0.0449(14) 0.0546(17) 0.0380(13) -0.0151(12) 0.0029(11) -0.0223(13)
C28 0.074(2) 0.0596(19) 0.069(2) 0.0117(16) -0.0216(16) -0.0306(17)
C29 0.0600(18) 0.078(2) 0.0460(15) -0.0329(15) 0.0153(13) -0.0228(15)

loop_
_atom_type_symbol
_atom_type_description
_atom_type_scat_dispersion_real
_atom_type_scat_dispersion_imag
_atom_type_scat_source
C C 0.0033 0.0016 'International Tables Vol C Tables 4.2.6.8 and 6.1.1.4'
H H 0.0000 0.0000 'International Tables Vol C Tables 4.2.6.8 and 6.1.1.4'
N N 0.0061 0.0033 'International Tables Vol C Tables 4.2.6.8 and 6.1.1.4'
O O 0.0106 0.0060 'International Tables Vol C Tables 4.2.6.8 and 6.1.1.4'

loop_
_geom_angle_atom_site_label_1
_geom_angle_atom_site_label_2
_geom_angle_atom_site_label_3
_geom_angle
C24 O2 C25 116.45(19)
C27 O4 C28 117.0(2)
C8 N1 C1 106.57(18)
C8 N1 C29 126.5(2)
C1 N1 C29 126.5(2)
N1 C1 C2 128.9(2)
N1 C1 C6 109.06(19)
C2 C1 C6 122.1(2)
C3 C2 C1 117.5(2)
C3 C2 H2A 121.3
C1 C2 H2A 121.3
C2 C3 C4 121.6(2)
C2 C3 H3A 119.2
C4 C3 H3A 119.2
C5 C4 C3 121.4(3)
C5 C4 H4A 119.3
C3 C4 H4A 119.3
C4 C5 C6 119.1(2)
C4 C5 H5A 120.4
C6 C5 H5A 120.4
C5 C6 C1 118.3(2)
C5 C6 C7 136.4(2)
C1 C6 C7 105.3(2)
C8 C7 C6 107.3(2)
C8 C7 C11 111.44(19)
C6 C7 C11 141.1(2)
C7 C8 N1 111.7(2)
C7 C8 C9 115.8(2)
N1 C8 C9 132.5(2)
C8 C9 C26 113.11(19)
C8 C9 C10 101.66(17)
C26 C9 C10 112.51(18)
C8 C9 H9A 109.8
C26 C9 H9A 109.8
C10 C9 H9A 109.8
C18 C10 C9 112.40(18)
C18 C10 C11 113.84(17)
C9 C10 C11 106.05(17)
C18 C10 H10A 108.1
C9 C10 H10A 108.1
C11 C10 H10A 108.1
C7 C11 C24 111.03(18)
C7 C11 C12 114.00(18)
C24 C11 C12 108.47(17)
C7 C11 C10 101.44(17)
C24 C11 C10 111.13(18)
C12 C11 C10 110.68(17)
C13 C12 C17 117.7(2)
C13 C12 C11 120.9(2)
C17 C12 C11 121.4(2)
C12 C13 C14 120.5(3)
C12 C13 H13A 119.7
C14 C13 H13A 119.7
C15 C14 C13 120.5(3)
C15 C14 H14A 119.7
C13 C14 H14A 119.7
C14 C15 C16 119.5(3)
C14 C15 H15A 120.3
C16 C15 H15A 120.3
C15 C16 C17 120.4(3)
C15 C16 H16A 119.8
C17 C16 H16A 119.8
C16 C17 C12 121.3(3)
C16 C17 H17A 119.3
C12 C17 H17A 119.3
C19 C18 C23 118.1(2)
C19 C18 C10 120.2(2)
C23 C18 C10 121.7(2)
C20 C19 C18 121.1(3)
C20 C19 H19A 119.5
C18 C19 H19A 119.5
C21 C20 C19 120.5(3)
C21 C20 H20A 119.7
C19 C20 H20A 119.7
C20 C21 C22 119.3(3)
C20 C21 H21A 120.3
C22 C21 H21A 120.3
C21 C22 C23 120.8(3)
C21 C22 H22A 119.6
C23 C22 H22A 119.6
C22 C23 C18 120.2(3)
C22 C23 H23A 119.9
C18 C23 H23A 119.9
O1 C24 O2 124.0(2)
O1 C24 C11 123.6(2)
O2 C24 C11 112.46(19)
O2 C25 H25A 109.5
O2 C25 H25B 109.5
H25A C25 H25B 109.5
O2 C25 H25C 109.5
H25A C25 H25C 109.5
H25B C25 H25C 109.5
O5 C26 C9 123.2(2)
O5 C26 C27 117.3(2)
C9 C26 C27 119.4(2)
O3 C27 O4 126.2(2)
O3 C27 C26 122.4(2)
O4 C27 C26 111.3(2)
O4 C28 H28A 109.5
O4 C28 H28B 109.5
H28A C28 H28B 109.5
O4 C28 H28C 109.5
H28A C28 H28C 109.5
H28B C28 H28C 109.5
N1 C29 H29A 109.5
N1 C29 H29B 109.5
H29A C29 H29B 109.5
N1 C29 H29C 109.5
H29A C29 H29C 109.5
H29B C29 H29C 109.5

loop_
_geom_bond_atom_site_label_1
_geom_bond_atom_site_label_2
_geom_bond_distance
O1 C24 1.194(3)
O2 C24 1.329(3)
O2 C25 1.444(3)
O3 C27 1.194(3)
O4 C27 1.322(3)
O4 C28 1.451(3)
O5 C26 1.202(3)
N1 C8 1.371(3)
N1 C1 1.384(3)
N1 C29 1.449(3)
C1 C2 1.393(3)
C1 C6 1.418(3)
C2 C3 1.368(4)
C2 H2A 0.9300
C3 C4 1.389(4)
C3 H3A 0.9300
C4 C5 1.372(3)
C4 H4A 0.9300
C5 C6 1.399(3)
C5 H5A 0.9300
C6 C7 1.430(3)
C7 C8 1.347(3)
C7 C11 1.507(3)
C8 C9 1.481(3)
C9 C26 1.511(3)
C9 C10 1.575(3)
C9 H9A 0.9800
C10 C18 1.510(3)
C10 C11 1.612(3)
C10 H10A 0.9800
C11 C24 1.539(3)
C11 C12 1.545(3)
C12 C13 1.385(3)
C12 C17 1.393(3)
C13 C14 1.392(4)
C13 H13A 0.9300
C14 C15 1.369(4)
C14 H14A 0.9300
C15 C16 1.371(4)
C15 H15A 0.9300
C16 C17 1.374(4)
C16 H16A 0.9300
C17 H17A 0.9300
C18 C19 1.384(3)
C18 C23 1.395(3)
C19 C20 1.382(4)
C19 H19A 0.9300
C20 C21 1.368(4)
C20 H20A 0.9300
C21 C22 1.375(4)
C21 H21A 0.9300
C22 C23 1.385(4)
C22 H22A 0.9300
C23 H23A 0.9300
C25 H25A 0.9600
C25 H25B 0.9600
C25 H25C 0.9600
C26 C27 1.538(4)
C28 H28A 0.9600
C28 H28B 0.9600
C28 H28C 0.9600
C29 H29A 0.9600
C29 H29B 0.9600
C29 H29C 0.9600

loop_
_geom_torsion_atom_site_label_1
_geom_torsion_atom_site_label_2
_geom_torsion_atom_site_label_3
_geom_torsion_atom_site_label_4
_geom_torsion
C8 N1 C1 C2 -179.0(2)
C29 N1 C1 C2 -6.2(4)
C8 N1 C1 C6 0.6(2)
C29 N1 C1 C6 173.4(2)
N1 C1 C2 C3 -178.6(2)
C6 C1 C2 C3 1.8(4)
C1 C2 C3 C4 -0.6(4)
C2 C3 C4 C5 -0.3(5)
C3 C4 C5 C6 0.0(4)
C4 C5 C6 C1 1.2(4)
C4 C5 C6 C7 -179.9(3)
N1 C1 C6 C5 178.2(2)
C2 C1 C6 C5 -2.1(4)
N1 C1 C6 C7 -1.1(3)
C2 C1 C6 C7 178.6(2)
C5 C6 C7 C8 -178.0(3)
C1 C6 C7 C8 1.1(3)
C5 C6 C7 C11 7.4(5)
C1 C6 C7 C11 -173.5(3)
C6 C7 C8 N1 -0.8(3)
C11 C7 C8 N1 175.62(18)
C6 C7 C8 C9 178.35(19)
C11 C7 C8 C9 -5.3(3)
C1 N1 C8 C7 0.1(3)
C29 N1 C8 C7 -172.7(2)
C1 N1 C8 C9 -178.8(2)
C29 N1 C8 C9 8.4(4)
C7 C8 C9 C26 113.4(2)
N1 C8 C9 C26 -67.7(3)
C7 C8 C9 C10 -7.5(3)
N1 C8 C9 C10 171.4(2)
C8 C9 C10 C18 -108.9(2)
C26 C9 C10 C18 129.8(2)
C8 C9 C10 C11 16.0(2)
C26 C9 C10 C11 -105.2(2)
C8 C7 C11 C24 133.2(2)
C6 C7 C11 C24 -52.3(4)
C8 C7 C11 C12 -104.0(2)
C6 C7 C11 C12 70.5(4)
C8 C7 C11 C10 15.0(2)
C6 C7 C11 C10 -170.5(3)
C18 C10 C11 C7 105.3(2)
C9 C10 C11 C7 -18.8(2)
C18 C10 C11 C24 -12.8(3)
C9 C10 C11 C24 -136.86(18)
C18 C10 C11 C12 -133.35(19)
C9 C10 C11 C12 102.55(19)
C7 C11 C12 C13 -17.5(3)
C24 C11 C12 C13 106.8(2)
C10 C11 C12 C13 -131.1(2)
C7 C11 C12 C17 164.0(2)
C24 C11 C12 C17 -71.7(2)
C10 C11 C12 C17 50.5(3)
C17 C12 C13 C14 0.2(4)
C11 C12 C13 C14 -178.3(2)
C12 C13 C14 C15 0.5(4)
C13 C14 C15 C16 -0.5(4)
C14 C15 C16 C17 -0.2(4)
C15 C16 C17 C12 0.9(4)
C13 C12 C17 C16 -0.9(3)
C11 C12 C17 C16 177.6(2)
C9 C10 C18 C19 -128.0(2)
C11 C10 C18 C19 111.4(2)
C9 C10 C18 C23 54.6(3)
C11 C10 C18 C23 -66.0(3)
C23 C18 C19 C20 1.5(4)
C10 C18 C19 C20 -176.0(2)
C18 C19 C20 C21 -0.5(4)
C19 C20 C21 C22 -0.7(5)
C20 C21 C22 C23 0.9(5)
C21 C22 C23 C18 0.1(4)
C19 C18 C23 C22 -1.3(4)
C10 C18 C23 C22 176.1(2)
C25 O2 C24 O1 -2.2(4)
C25 O2 C24 C11 177.9(2)
C7 C11 C24 O1 1.3(3)
C12 C11 C24 O1 -124.8(3)
C10 C11 C24 O1 113.4(3)
C7 C11 C24 O2 -178.79(19)
C12 C11 C24 O2 55.2(2)
C10 C11 C24 O2 -66.7(2)
C8 C9 C26 O5 -11.0(3)
C10 C9 C26 O5 103.5(3)
C8 C9 C26 C27 170.1(2)
C10 C9 C26 C27 -75.4(3)
C28 O4 C27 O3 -3.3(4)
C28 O4 C27 C26 175.9(2)
O5 C26 C27 O3 0.1(4)
C9 C26 C27 O3 179.1(2)
O5 C26 C27 O4 -179.2(2)
C9 C26 C27 O4 -0.2(3)
